data_7227913
loop_
_publ_author_name
'Shan, Pei-Hui'
'Tu, Shi-Chun'
'Lin, Rui-Lian'
'Tao, Zhu'
'Liu, Jing-Xin'
'Xiao, Xin'

_publ_section_title
;
 Supramolecular complexes of
 \a,\a&#x2032;,\d,\d&#x2032;-tetramethyl-cucurbit[6]uril binding with
 enantiomeric amino acids
;
_journal_issue 16
_journal_name_full CrystEngComm
_journal_page_first 2168
_journal_paper_doi 10.1039/C7CE00340D
_journal_volume 19
_journal_year 2017
_chemical_absolute_configuration ad
_chemical_formula_sum 'C45 H77 Cl N26 O26'
_chemical_formula_weight 1433.78
_chemical_name_common {L-Gln@TMeQ[6]}.Cl.11H2O
_chemical_name_systematic complex2
_space_group_IT_number 4
_symmetry_cell_setting monoclinic
_symmetry_space_group_name_Hall 'P 2yb'
_symmetry_space_group_name_H-M 'P 1 21 1'
_atom_sites_solution_hydrogens geom
_atom_sites_solution_primary direct
_atom_sites_solution_secondary difmap
_audit_creation_method SHELXL-97
_audit_update_record
;
2017-03-18 deposited with the CCDC.
2017-03-21 downloaded from the CCDC.
;
_cell_angle_alpha 90.00
_cell_angle_beta 108.985(3)
_cell_angle_gamma 90.00
_cell_formula_units_Z 2
_cell_length_a 13.2985(15)
_cell_length_b 17.0458(19)
_cell_length_c 14.9506(17)
_cell_measurement_reflns_used 2525
_cell_measurement_temperature 273(2)
_cell_measurement_theta_max 20.13
_cell_measurement_theta_min 2.49
_cell_volume 3204.7(6)
_computing_cell_refinement 'Bruker SMART'
_computing_data_collection 'Bruker SMART'
_computing_data_reduction 'Bruker SAINT'
_computing_molecular_graphics 'Bruker SHELXTL'
_computing_publication_material 'Bruker SHELXTL'
_computing_structure_refinement 'SHELXL-97 (Sheldrick, 1997)'
_computing_structure_solution 'SHELXS-97 (Sheldrick, 1990)'
_diffrn_ambient_temperature 273(2)
_diffrn_measured_fraction_theta_full 0.982
_diffrn_measured_fraction_theta_max 0.982
_diffrn_measurement_device_type 'Bruker CCD Area Detector'
_diffrn_measurement_method '\f and \w scan'
_diffrn_radiation_monochromator graphite
_diffrn_radiation_source 'fine-focus sealed tube'
_diffrn_radiation_type MoK\a
_diffrn_radiation_wavelength 0.71073
_diffrn_reflns_av_R_equivalents 0.0759
_diffrn_reflns_av_sigmaI/netI 0.1172
_diffrn_reflns_limit_h_max 14
_diffrn_reflns_limit_h_min -15
_diffrn_reflns_limit_k_max 20
_diffrn_reflns_limit_k_min -20
_diffrn_reflns_limit_l_max 18
_diffrn_reflns_limit_l_min -18
_diffrn_reflns_number 26298
_diffrn_reflns_theta_full 26.00
_diffrn_reflns_theta_max 26.00
_diffrn_reflns_theta_min 1.44
_diffrn_standards_decay_% none
_exptl_absorpt_coefficient_mu 0.162
_exptl_absorpt_correction_T_max 0.9714
_exptl_absorpt_correction_T_min 0.9621
_exptl_absorpt_correction_type multi-scan
_exptl_absorpt_process_details 'SADABS (Bruker, 2008)'
_exptl_crystal_colour colorless
_exptl_crystal_density_diffrn 1.486
_exptl_crystal_density_meas ?
_exptl_crystal_density_method 'not measured'
_exptl_crystal_description block
_exptl_crystal_F_000 1508
_exptl_crystal_recrystallization_method 'Vapour deposition'
_exptl_crystal_size_max 0.24
_exptl_crystal_size_mid 0.21
_exptl_crystal_size_min 0.18
_refine_diff_density_max 1.466
_refine_diff_density_min -0.474
_refine_diff_density_rms 0.155
_refine_ls_abs_structure_details 'Flack (1983), 4947 Friedel pairs'
_refine_ls_abs_structure_Flack 0.0(3)
_refine_ls_extinction_coef 0.0159(19)
_refine_ls_extinction_expression Fc^*^=kFc[1+0.001xFc^2^\l^3^/sin(2\q)]^-1/4^
_refine_ls_extinction_method SHELXL
_refine_ls_goodness_of_fit_ref 1.006
_refine_ls_hydrogen_treatment mixed
_refine_ls_matrix_type full
_refine_ls_number_parameters 885
_refine_ls_number_reflns 11355
_refine_ls_number_restraints 1
_refine_ls_restrained_S_all 1.006
_refine_ls_R_factor_all 0.1557
_refine_ls_R_factor_gt 0.0963
_refine_ls_shift/su_max 0.000
_refine_ls_shift/su_mean 0.000
_refine_ls_structure_factor_coef Fsqd
_refine_ls_weighting_details 'calc w=1/[\s^2^(Fo^2^)+(0.1673P)^2^+0.0000P] where P=(Fo^2^+2Fc^2^)/3'
_refine_ls_weighting_scheme calc
_refine_ls_wR_factor_gt 0.2409
_refine_ls_wR_factor_ref 0.2852
_reflns_number_gt 6187
_reflns_number_total 11355
_reflns_threshold_expression >2sigma(I)
_cod_data_source_file c7ce00340d2.cif
_cod_data_source_block p
_cod_depositor_comments
;
The following automatic conversions were performed:

'_symmetry_cell_setting' value 'Monoclinic' changed to 'monoclinic'
according to
/home/data/users/saulius/crontab/automatic-downloads/rss-feeds/RSC/lib/dictionaries/cif_core.dic
dictionary named 'cif_core.dic' version 2.4.2 from 2011-04-26.

'_exptl_crystal_density_meas' value 'not measured' was changed to '?'
- the value is perceived as not measured.

Automatic conversion script
Id: cif_fix_values 4973 2017-02-22 13:04:09Z antanas 

 Adding full bibliography for 7227908--7227914.cif.
;
_cod_original_sg_symbol_H-M P2(1)
_cod_database_code 7227913

loop_
_symmetry_equiv_pos_as_xyz
'x, y, z'
'-x, y+1/2, -z'

loop_
_atom_site_label
_atom_site_type_symbol
_atom_site_fract_x
_atom_site_fract_y
_atom_site_fract_z
_atom_site_U_iso_or_equiv
_atom_site_adp_type
_atom_site_occupancy
_atom_site_symmetry_multiplicity
_atom_site_calc_flag
_atom_site_refinement_flags
C1 C 0.5008(6) 0.3528(4) 0.4954(6) 0.0397(18) Uani 1 1 d .
C2 C 0.4689(6) 0.4057(4) 0.4033(6) 0.0367(17) Uani 1 1 d .
C3 C 0.2441(5) 0.4702(4) 0.1914(5) 0.0358(17) Uani 1 1 d .
H3 H 0.2822 0.5073 0.1639 0.043 Uiso 1 1 calc R
C4 C 0.1258(6) 0.4642(5) 0.1308(5) 0.0402(18) Uani 1 1 d .
H4 H 0.1091 0.5006 0.0772 0.048 Uiso 1 1 calc R
C5 C -0.1431(6) 0.4003(4) 0.0608(6) 0.0398(18) Uani 1 1 d .
H5 H -0.1628 0.4369 0.0073 0.048 Uiso 1 1 calc R
C6 C -0.2416(6) 0.3511(5) 0.0637(6) 0.0394(18) Uani 1 1 d .
H6 H -0.3070 0.3675 0.0144 0.047 Uiso 1 1 calc R
C7 C -0.3502(5) 0.1955(4) 0.1850(5) 0.0330(16) Uani 1 1 d .
C8 C -0.3195(6) 0.1347(5) 0.2694(5) 0.0383(18) Uani 1 1 d .
C9 C -0.0913(5) 0.0642(4) 0.4764(5) 0.0332(17) Uani 1 1 d .
H9 H -0.1305 0.0247 0.4996 0.040 Uiso 1 1 calc R
C10 C 0.0279(5) 0.0706(4) 0.5408(5) 0.0360(17) Uani 1 1 d .
H10 H 0.0452 0.0316 0.5917 0.043 Uiso 1 1 calc R
C11 C 0.2980(6) 0.1425(5) 0.6202(6) 0.0390(18) Uani 1 1 d .
H11 H 0.3199 0.1059 0.6736 0.047 Uiso 1 1 calc R
C12 C 0.3892(6) 0.1957(4) 0.6186(5) 0.0366(17) Uani 1 1 d .
H12 H 0.4526 0.1879 0.6740 0.044 Uiso 1 1 calc R
C13 C -0.2843(6) 0.2649(5) 0.3279(6) 0.0415(18) Uani 1 1 d .
C14 C -0.2419(6) 0.1631(5) 0.4492(5) 0.0419(19) Uani 1 1 d .
H14A H -0.2819 0.1176 0.4574 0.050 Uiso 1 1 calc R
H14B H -0.2542 0.2048 0.4886 0.050 Uiso 1 1 calc R
C15 C -0.0569(6) 0.1897(5) 0.5492(6) 0.0413(19) Uani 1 1 d .
C16 C 0.1282(6) 0.1732(5) 0.6578(5) 0.0384(17) Uani 1 1 d .
H16A H 0.1064 0.2166 0.6893 0.046 Uiso 1 1 calc R
H16B H 0.1497 0.1303 0.7027 0.046 Uiso 1 1 calc R
C17 C 0.2509(5) 0.2732(5) 0.6314(5) 0.0340(16) Uani 1 1 d .
C18 C 0.4119(6) 0.3430(5) 0.6275(6) 0.0430(19) Uani 1 1 d .
H18A H 0.4830 0.3305 0.6688 0.052 Uiso 1 1 calc R
H18B H 0.3835 0.3836 0.6581 0.052 Uiso 1 1 calc R
C19 C 0.3616(6) 0.4373(5) 0.4969(5) 0.0363(18) Uani 1 1 d .
C20 C 0.3358(6) 0.5214(4) 0.3566(6) 0.0413(19) Uani 1 1 d .
H20A H 0.3154 0.5615 0.3934 0.050 Uiso 1 1 calc R
H20B H 0.3857 0.5448 0.3293 0.050 Uiso 1 1 calc R
C21 C 0.1385(6) 0.5135(4) 0.2791(6) 0.0357(17) Uani 1 1 d .
C22 C -0.0386(6) 0.5075(5) 0.1661(6) 0.0409(18) Uani 1 1 d .
H22A H -0.0542 0.5380 0.1084 0.049 Uiso 1 1 calc R
H22B H -0.0514 0.5408 0.2139 0.049 Uiso 1 1 calc R
C23 C -0.1759(6) 0.4252(5) 0.2009(6) 0.0424(19) Uani 1 1 d .
C24 C -0.3329(6) 0.3468(5) 0.1864(6) 0.0401(18) Uani 1 1 d .
H24A H -0.3965 0.3477 0.1313 0.048 Uiso 1 1 calc R
H24B H -0.3415 0.3863 0.2301 0.048 Uiso 1 1 calc R
C25 C 0.3924(6) 0.3702(5) 0.2262(5) 0.0395(18) Uani 1 1 d .
H25A H 0.4345 0.4139 0.2168 0.047 Uiso 1 1 calc R
H25B H 0.4055 0.3258 0.1909 0.047 Uiso 1 1 calc R
C26 C 0.2072(6) 0.3434(5) 0.1285(5) 0.0377(18) Uani 1 1 d .
C27 C 0.0227(6) 0.3571(5) 0.0221(5) 0.0434(19) Uani 1 1 d .
H27A H 0.0426 0.3100 -0.0046 0.052 Uiso 1 1 calc R
H27B H 0.0040 0.3968 -0.0270 0.052 Uiso 1 1 calc R
C28 C -0.1162(5) 0.2662(5) 0.0344(5) 0.0402(18) Uani 1 1 d .
C29 C -0.2144(6) 0.1116(4) 0.1712(6) 0.0399(19) Uani 1 1 d .
C30 C -0.1744(6) 0.0232(4) 0.3081(6) 0.0401(18) Uani 1 1 d .
H30A H -0.2233 -0.0058 0.3318 0.048 Uiso 1 1 calc R
H30B H -0.1519 -0.0116 0.2669 0.048 Uiso 1 1 calc R
C31 C 0.0193(6) 0.0341(4) 0.3862(6) 0.0390(18) Uani 1 1 d .
C32 C 0.1954(5) 0.0344(4) 0.5075(6) 0.0399(19) Uani 1 1 d .
H32A H 0.2094 0.0035 0.4585 0.048 Uiso 1 1 calc R
H32B H 0.2095 0.0015 0.5632 0.048 Uiso 1 1 calc R
C33 C 0.3372(5) 0.1170(4) 0.4799(5) 0.0323(16) Uani 1 1 d .
C34 C 0.4970(6) 0.1980(4) 0.5023(6) 0.0386(17) Uani 1 1 d .
H34A H 0.5128 0.1576 0.4632 0.046 Uiso 1 1 calc R
H34B H 0.5585 0.2030 0.5589 0.046 Uiso 1 1 calc R
C35 C 0.4412(5) 0.2760(4) 0.3556(5) 0.0350(17) Uani 1 1 d .
C36 C -0.2837(6) 0.2043(5) 0.0389(5) 0.0377(17) Uani 1 1 d .
H36A H -0.3557 0.2199 0.0031 0.045 Uiso 1 1 calc R
H36B H -0.2623 0.1635 0.0036 0.045 Uiso 1 1 calc R
C37 C -0.4060(5) 0.0795(5) 0.2761(6) 0.046(2) Uani 1 1 d .
H37A H -0.4273 0.0460 0.2214 0.069 Uiso 1 1 calc R
H37B H -0.4660 0.1094 0.2790 0.069 Uiso 1 1 calc R
H37C H -0.3794 0.0480 0.3321 0.069 Uiso 1 1 calc R
C38 C -0.4681(6) 0.1924(6) 0.1221(6) 0.048(2) Uani 1 1 d .
H38A H -0.4830 0.1423 0.0912 0.072 Uiso 1 1 calc R
H38B H -0.4820 0.2332 0.0755 0.072 Uiso 1 1 calc R
H38C H -0.5127 0.1996 0.1607 0.072 Uiso 1 1 calc R
C39 C 0.5588(6) 0.4532(5) 0.3895(6) 0.046(2) Uani 1 1 d .
H39A H 0.6113 0.4184 0.3803 0.070 Uiso 1 1 calc R
H39B H 0.5905 0.4851 0.4444 0.070 Uiso 1 1 calc R
H39C H 0.5315 0.4863 0.3350 0.070 Uiso 1 1 calc R
C40 C 0.6103(6) 0.3600(5) 0.5635(6) 0.047(2) Uani 1 1 d .
H40A H 0.6609 0.3460 0.5327 0.070 Uiso 1 1 calc R
H40B H 0.6183 0.3256 0.6162 0.070 Uiso 1 1 calc R
H40C H 0.6226 0.4132 0.5856 0.070 Uiso 1 1 calc R
C41 C 0.0593(9) 0.2708(8) 0.3376(7) 0.070(3) Uani 1 1 d .
C42 C 0.1350(8) 0.2185(6) 0.3159(7) 0.066(3) Uani 1 1 d .
H42A H 0.1625 0.1817 0.3676 0.079 Uiso 1 1 calc R
H42B H 0.1943 0.2492 0.3107 0.079 Uiso 1 1 calc R
C43 C 0.0854(8) 0.1724(6) 0.2236(7) 0.064(3) Uani 1 1 d .
H43A H 0.0171 0.1520 0.2231 0.077 Uiso 1 1 calc R
H43B H 0.0722 0.2085 0.1709 0.077 Uiso 1 1 calc R
C44 C 0.0944(10) 0.0624(8) 0.1143(10) 0.091(4) Uani 1 1 d .
C45 C 0.1511(7) 0.1052(6) 0.2077(6) 0.059(2) Uani 1 1 d .
H45 H 0.1599 0.0676 0.2593 0.070 Uiso 1 1 calc R
N1 N 0.4070(5) 0.1724(4) 0.5298(5) 0.0411(16) Uani 1 1 d .
N2 N 0.2680(5) 0.1013(4) 0.5301(4) 0.0373(15) Uani 1 1 d .
N3 N 0.0857(4) 0.0564(3) 0.4764(4) 0.0347(14) Uani 1 1 d .
N4 N -0.0843(5) 0.0442(4) 0.3856(4) 0.0374(15) Uani 1 1 d .
N5 N -0.2819(5) 0.1733(4) 0.1300(4) 0.0366(15) Uani 1 1 d .
N6 N -0.2316(5) 0.0902(4) 0.2519(4) 0.0388(15) Uani 1 1 d .
N7 N -0.2126(5) 0.2719(4) 0.0497(4) 0.0406(15) Uani 1 1 d .
N8 N -0.0694(5) 0.3401(4) 0.0491(5) 0.0441(16) Uani 1 1 d .
N9 N 0.2820(5) 0.3907(4) 0.1894(5) 0.0414(16) Uani 1 1 d .
N10 N 0.1132(5) 0.3839(4) 0.0984(4) 0.0413(16) Uani 1 1 d .
N11 N 0.4271(5) 0.3502(3) 0.3263(4) 0.0348(14) Uani 1 1 d .
N12 N 0.4815(5) 0.2721(3) 0.4509(4) 0.0375(14) Uani 1 1 d .
N13 N -0.2446(5) 0.3686(4) 0.1574(4) 0.0391(15) Uani 1 1 d .
N14 N -0.1110(5) 0.4416(4) 0.1489(5) 0.0428(16) Uani 1 1 d .
N15 N 0.0697(5) 0.4864(4) 0.1962(4) 0.0375(15) Uani 1 1 d .
N16 N 0.2421(5) 0.4963(4) 0.2807(5) 0.0451(17) Uani 1 1 d .
N17 N 0.3891(5) 0.4577(4) 0.4196(5) 0.0398(15) Uani 1 1 d .
N18 N 0.4184(5) 0.3736(4) 0.5377(4) 0.0387(15) Uani 1 1 d .
N19 N 0.3457(5) 0.2737(4) 0.6156(4) 0.0409(15) Uani 1 1 d .
N20 N 0.2187(4) 0.1975(4) 0.6298(4) 0.0382(15) Uani 1 1 d .
N21 N 0.0374(5) 0.1479(4) 0.5771(4) 0.0385(15) Uani 1 1 d .
N22 N -0.1300(4) 0.1437(4) 0.4819(4) 0.0325(13) Uani 1 1 d .
N23 N -0.2821(5) 0.1875(4) 0.3521(5) 0.0420(16) Uani 1 1 d .
N24 N -0.3258(5) 0.2708(4) 0.2312(4) 0.0420(15) Uani 1 1 d .
N25 N 0.1059(6) 0.3235(5) 0.4031(6) 0.077(3) Uani 1 1 d .
H25C H 0.0679 0.3551 0.4235 0.092 Uiso 1 1 calc R
H25D H 0.1741 0.3260 0.4253 0.092 Uiso 1 1 calc R
N26 N 0.2592(6) 0.1278(5) 0.2079(6) 0.067(2) Uani 1 1 d .
H26A H 0.2934 0.1525 0.2616 0.100 Uiso 1 1 calc R
H26B H 0.2537 0.1595 0.1592 0.100 Uiso 1 1 calc R
H26C H 0.2952 0.0850 0.2028 0.100 Uiso 1 1 calc R
O1 O 0.2965(4) 0.4717(3) 0.5248(4) 0.0462(14) Uani 1 1 d .
O2 O 0.1149(4) 0.5449(3) 0.3423(4) 0.0498(14) Uani 1 1 d .
O3 O -0.1705(4) 0.4589(4) 0.2754(4) 0.0506(14) Uani 1 1 d .
O4 O -0.2598(4) 0.3195(3) 0.3844(4) 0.0437(13) Uani 1 1 d .
O5 O -0.0727(4) 0.2530(3) 0.5770(4) 0.0477(14) Uani 1 1 d .
O6 O 0.2050(5) 0.3306(4) 0.6489(4) 0.0543(15) Uani 1 1 d .
O7 O -0.1533(4) 0.0808(3) 0.1373(4) 0.0467(13) Uani 1 1 d .
O8 O 0.0469(5) 0.0091(4) 0.3227(4) 0.0518(15) Uani 1 1 d .
O9 O -0.0763(4) 0.2081(3) 0.0150(4) 0.0489(14) Uani 1 1 d .
O10 O 0.3399(4) 0.0840(3) 0.4098(4) 0.0468(13) Uani 1 1 d .
O11 O 0.4208(4) 0.2169(3) 0.3036(4) 0.0447(13) Uani 1 1 d .
O12 O 0.2212(4) 0.2768(3) 0.1061(4) 0.0434(13) Uani 1 1 d .
O13 O 0.0162(8) 0.0244(11) 0.1107(13) 0.259(12) Uani 1 1 d .
H13A H 0.0182 0.0175 0.1675 0.311 Uiso 1 1 d R
O14 O 0.1313(11) 0.0668(7) 0.0520(6) 0.144(5) Uani 1 1 d .
O15 O -0.0392(8) 0.2653(7) 0.3039(7) 0.127(4) Uani 1 1 d .
Cl1 Cl 0.5142(3) 0.0769(3) 0.8371(3) 0.1231(14) Uani 1 1 d .
O2W O 0.6538(6) 0.2016(7) 0.7712(6) 0.120(3) Uani 1 1 d .
O3W O 0.3568(9) -0.0099(9) 0.1491(12) 0.190(7) Uani 1 1 d .
O4W O 0.2448(14) 0.2096(10) -0.0671(9) 0.193(6) Uani 1 1 d .
O5W O 0.4426(10) 0.4509(15) 0.0214(10) 0.218(9) Uani 1 1 d .
O6W O -0.2313(12) 0.3580(8) -0.1702(8) 0.157(5) Uani 1 1 d .
O7W O -0.3216(10) 0.5468(8) 0.0509(11) 0.170(5) Uani 1 1 d .
O9W O -0.1296(13) 0.1559(8) -0.1658(10) 0.179(6) Uani 1 1 d .
O10W O -0.0436(5) 0.3851(4) 0.4697(5) 0.0640(17) Uani 1 1 d .
O11W O 0.1364(9) 0.3364(6) 0.8120(7) 0.120(3) Uani 1 1 d .
O1W O 0.4061(14) 0.2355(11) 0.8524(8) 0.207(8) Uani 1 1 d .
O8W O -0.2227(8) -0.0605(6) 0.0417(7) 0.115(3) Uani 1 1 d .

loop_
_atom_site_aniso_label
_atom_site_aniso_U_11
_atom_site_aniso_U_22
_atom_site_aniso_U_33
_atom_site_aniso_U_23
_atom_site_aniso_U_13
_atom_site_aniso_U_12
C1 0.040(4) 0.037(4) 0.049(5) -0.002(4) 0.025(4) 0.001(3)
C2 0.031(4) 0.038(4) 0.048(5) -0.004(3) 0.022(3) -0.003(3)
C3 0.032(4) 0.037(4) 0.038(4) 0.000(3) 0.011(3) 0.005(3)
C4 0.039(4) 0.041(4) 0.042(4) 0.000(4) 0.014(4) -0.003(3)
C5 0.034(4) 0.037(4) 0.049(5) -0.002(4) 0.015(4) 0.003(3)
C6 0.037(4) 0.040(4) 0.042(5) 0.001(3) 0.013(4) 0.003(3)
C7 0.030(4) 0.033(4) 0.036(4) -0.002(3) 0.010(3) -0.003(3)
C8 0.034(4) 0.041(4) 0.039(4) 0.002(3) 0.010(3) 0.000(3)
C9 0.025(4) 0.026(4) 0.052(5) 0.011(3) 0.018(3) 0.003(3)
C10 0.033(4) 0.037(4) 0.043(4) 0.013(3) 0.018(3) 0.004(3)
C11 0.033(4) 0.040(4) 0.042(4) 0.011(3) 0.009(3) 0.008(3)
C12 0.030(4) 0.036(4) 0.043(4) -0.002(3) 0.012(3) -0.001(3)
C13 0.035(4) 0.043(5) 0.051(5) -0.001(4) 0.021(4) 0.010(4)
C14 0.035(4) 0.051(5) 0.047(5) 0.008(4) 0.023(4) 0.006(3)
C15 0.039(4) 0.050(5) 0.044(5) 0.010(4) 0.026(4) 0.008(4)
C16 0.040(4) 0.047(5) 0.033(4) -0.003(3) 0.019(3) -0.001(3)
C17 0.033(4) 0.038(4) 0.029(4) -0.002(3) 0.007(3) 0.001(3)
C18 0.044(4) 0.038(4) 0.047(5) -0.007(4) 0.016(4) -0.008(3)
C19 0.030(4) 0.048(5) 0.031(4) -0.002(3) 0.009(3) -0.009(3)
C20 0.038(4) 0.033(4) 0.048(5) -0.008(3) 0.007(4) 0.000(3)
C21 0.037(4) 0.031(4) 0.047(5) -0.003(3) 0.023(4) -0.003(3)
C22 0.040(4) 0.037(4) 0.047(5) -0.008(4) 0.016(4) 0.000(3)
C23 0.028(4) 0.051(5) 0.046(5) -0.002(4) 0.009(4) 0.008(3)
C24 0.042(4) 0.040(4) 0.040(4) -0.001(3) 0.016(4) 0.010(3)
C25 0.035(4) 0.040(4) 0.048(5) -0.003(4) 0.019(4) 0.005(3)
C26 0.038(4) 0.042(5) 0.041(5) -0.002(4) 0.023(4) 0.000(3)
C27 0.047(5) 0.050(5) 0.037(4) -0.004(4) 0.019(4) -0.009(4)
C28 0.025(4) 0.060(5) 0.032(4) -0.007(4) 0.004(3) 0.001(4)
C29 0.031(4) 0.029(4) 0.057(5) -0.004(4) 0.010(4) -0.002(3)
C30 0.036(4) 0.035(4) 0.050(5) 0.003(3) 0.016(4) -0.005(3)
C31 0.031(4) 0.029(4) 0.060(5) 0.006(4) 0.019(4) 0.005(3)
C32 0.024(4) 0.027(4) 0.065(5) 0.007(4) 0.009(4) -0.002(3)
C33 0.028(4) 0.025(4) 0.042(4) 0.005(3) 0.009(3) 0.004(3)
C34 0.025(4) 0.037(4) 0.056(5) 0.000(4) 0.017(3) -0.002(3)
C35 0.029(4) 0.033(4) 0.046(5) -0.004(4) 0.017(3) 0.000(3)
C36 0.030(4) 0.043(4) 0.040(4) -0.006(3) 0.011(3) -0.005(3)
C37 0.023(4) 0.055(5) 0.059(5) 0.012(4) 0.011(4) -0.001(3)
C38 0.027(4) 0.062(5) 0.056(5) 0.004(4) 0.015(4) -0.001(4)
C39 0.038(4) 0.038(4) 0.068(6) -0.009(4) 0.024(4) -0.012(4)
C40 0.033(4) 0.043(5) 0.060(5) 0.003(4) 0.010(4) -0.004(3)
C41 0.061(7) 0.085(7) 0.066(6) -0.024(5) 0.022(5) 0.009(6)
C42 0.058(6) 0.062(6) 0.057(6) -0.013(5) -0.008(5) 0.000(5)
C43 0.062(6) 0.070(7) 0.057(6) -0.006(5) 0.015(5) 0.000(5)
C44 0.069(8) 0.107(10) 0.092(9) -0.052(8) 0.021(7) -0.002(7)
C45 0.068(6) 0.069(6) 0.051(5) -0.017(5) 0.035(5) -0.005(5)
N1 0.032(3) 0.037(4) 0.061(4) 0.003(3) 0.023(3) 0.000(3)
N2 0.030(3) 0.036(3) 0.048(4) 0.007(3) 0.015(3) 0.000(3)
N3 0.023(3) 0.034(3) 0.051(4) 0.001(3) 0.018(3) 0.004(2)
N4 0.029(3) 0.039(3) 0.048(4) 0.004(3) 0.017(3) 0.002(3)
N5 0.033(3) 0.041(4) 0.039(4) 0.007(3) 0.016(3) 0.008(3)
N6 0.035(3) 0.044(4) 0.041(4) 0.002(3) 0.018(3) 0.007(3)
N7 0.040(4) 0.048(4) 0.035(3) -0.001(3) 0.015(3) 0.002(3)
N8 0.036(4) 0.049(4) 0.044(4) -0.008(3) 0.008(3) -0.002(3)
N9 0.043(4) 0.033(4) 0.048(4) -0.001(3) 0.014(3) 0.004(3)
N10 0.038(4) 0.042(4) 0.045(4) -0.008(3) 0.015(3) -0.003(3)
N11 0.035(3) 0.026(3) 0.045(4) 0.000(3) 0.015(3) -0.004(3)
N12 0.034(3) 0.029(3) 0.051(4) -0.003(3) 0.016(3) 0.000(3)
N13 0.034(3) 0.051(4) 0.032(3) -0.001(3) 0.010(3) 0.002(3)
N14 0.033(3) 0.051(4) 0.043(4) -0.009(3) 0.011(3) -0.001(3)
N15 0.030(3) 0.043(4) 0.042(4) -0.009(3) 0.014(3) -0.004(3)
N16 0.035(4) 0.044(4) 0.059(4) -0.011(3) 0.019(3) 0.002(3)
N17 0.030(3) 0.035(3) 0.056(4) 0.003(3) 0.016(3) 0.008(3)
N18 0.035(3) 0.040(4) 0.044(4) -0.003(3) 0.017(3) 0.001(3)
N19 0.038(3) 0.039(4) 0.051(4) 0.002(3) 0.021(3) -0.003(3)
N20 0.031(3) 0.038(4) 0.051(4) -0.008(3) 0.020(3) -0.006(3)
N21 0.035(3) 0.041(4) 0.042(4) -0.001(3) 0.016(3) -0.001(3)
N22 0.025(3) 0.039(3) 0.039(3) 0.001(3) 0.018(3) 0.001(3)
N23 0.040(4) 0.038(4) 0.050(4) 0.012(3) 0.017(3) 0.011(3)
N24 0.047(4) 0.035(3) 0.040(4) 0.003(3) 0.009(3) 0.001(3)
N25 0.044(4) 0.082(6) 0.106(7) -0.050(6) 0.025(4) -0.001(4)
N26 0.056(5) 0.049(4) 0.090(6) -0.009(4) 0.017(4) -0.008(4)
O1 0.043(3) 0.051(3) 0.054(3) -0.004(3) 0.029(3) 0.011(3)
O2 0.038(3) 0.056(3) 0.056(4) -0.009(3) 0.017(3) 0.003(3)
O3 0.042(3) 0.061(4) 0.048(3) -0.013(3) 0.013(3) -0.001(3)
O4 0.050(3) 0.040(3) 0.042(3) 0.002(3) 0.016(3) 0.005(3)
O5 0.054(3) 0.042(3) 0.054(3) 0.000(3) 0.027(3) 0.007(3)
O6 0.057(4) 0.050(4) 0.066(4) -0.008(3) 0.034(3) 0.001(3)
O7 0.044(3) 0.048(3) 0.053(3) -0.005(3) 0.022(3) 0.006(3)
O8 0.050(3) 0.061(4) 0.052(3) -0.013(3) 0.025(3) 0.010(3)
O9 0.051(3) 0.048(3) 0.052(3) -0.007(3) 0.023(3) 0.006(3)
O10 0.046(3) 0.044(3) 0.055(3) 0.002(3) 0.023(3) 0.002(3)
O11 0.056(3) 0.035(3) 0.046(3) -0.007(2) 0.021(3) -0.002(2)
O12 0.056(3) 0.032(3) 0.048(3) -0.006(3) 0.024(3) 0.001(3)
O13 0.070(6) 0.37(2) 0.37(2) -0.32(2) 0.106(9) -0.097(10)
O14 0.205(11) 0.152(10) 0.064(5) -0.035(6) 0.027(7) 0.068(9)
O15 0.094(7) 0.147(9) 0.130(8) -0.067(7) 0.023(6) 0.032(6)
Cl1 0.122(3) 0.126(3) 0.109(3) -0.018(2) 0.022(2) 0.036(3)
O2W 0.061(5) 0.158(9) 0.106(7) 0.007(6) -0.019(5) -0.016(5)
O3W 0.096(7) 0.193(14) 0.269(16) -0.125(13) 0.041(9) -0.015(8)
O4W 0.272(17) 0.217(15) 0.116(9) -0.019(9) 0.098(10) 0.054(14)
O5W 0.135(10) 0.37(3) 0.164(11) -0.037(15) 0.069(9) 0.034(14)
O6W 0.230(14) 0.138(10) 0.102(8) 0.001(7) 0.054(8) -0.004(9)
O7W 0.152(10) 0.152(11) 0.227(14) 0.080(10) 0.088(10) 0.062(9)
O9W 0.234(14) 0.112(9) 0.174(12) -0.042(8) 0.044(10) 0.055(10)
O10W 0.070(4) 0.058(4) 0.064(4) -0.002(3) 0.021(3) 0.010(3)
O11W 0.162(9) 0.108(7) 0.121(7) -0.030(6) 0.086(7) -0.017(6)
O1W 0.298(19) 0.206(15) 0.107(9) 0.035(9) 0.050(10) 0.111(15)
O8W 0.141(8) 0.105(7) 0.114(7) -0.024(6) 0.061(6) 0.006(6)

loop_
_atom_type_symbol
_atom_type_description
_atom_type_scat_dispersion_real
_atom_type_scat_dispersion_imag
_atom_type_scat_source
C C 0.0033 0.0016 'International Tables Vol C Tables 4.2.6.8 and 6.1.1.4'
H H 0.0000 0.0000 'International Tables Vol C Tables 4.2.6.8 and 6.1.1.4'
N N 0.0061 0.0033 'International Tables Vol C Tables 4.2.6.8 and 6.1.1.4'
O O 0.0106 0.0060 'International Tables Vol C Tables 4.2.6.8 and 6.1.1.4'
Cl Cl 0.1484 0.1585 'International Tables Vol C Tables 4.2.6.8 and 6.1.1.4'

loop_
_geom_angle_atom_site_label_1
_geom_angle_atom_site_label_2
_geom_angle_atom_site_label_3
_geom_angle
N18 C1 C40 112.6(7)
N18 C1 N12 111.4(6)
C40 C1 N12 111.4(6)
N18 C1 C2 102.1(6)
C40 C1 C2 118.3(6)
N12 C1 C2 100.2(6)
N11 C2 N17 114.6(6)
N11 C2 C39 110.9(6)
N17 C2 C39 110.3(6)
N11 C2 C1 104.0(6)
N17 C2 C1 101.7(6)
C39 C2 C1 115.1(6)
N16 C3 N9 115.2(6)
N16 C3 C4 104.3(6)
N9 C3 C4 102.8(6)
N10 C4 N15 116.2(6)
N10 C4 C3 104.2(6)
N15 C4 C3 103.6(6)
N14 C5 N8 116.3(6)
N14 C5 C6 103.9(6)
N8 C5 C6 103.1(6)
N7 C6 N13 115.3(6)
N7 C6 C5 103.4(6)
N13 C6 C5 101.8(6)
N24 C7 N5 114.6(6)
N24 C7 C38 110.3(6)
N5 C7 C38 110.0(6)
N24 C7 C8 104.0(6)
N5 C7 C8 103.5(6)
C38 C7 C8 114.2(6)
N23 C8 N6 112.8(6)
N23 C8 C37 112.3(6)
N6 C8 C37 110.7(6)
N23 C8 C7 101.4(6)
N6 C8 C7 102.0(6)
C37 C8 C7 117.1(6)
N4 C9 N22 113.9(6)
N4 C9 C10 103.5(5)
N22 C9 C10 101.8(6)
N21 C10 N3 114.5(6)
N21 C10 C9 104.3(6)
N3 C10 C9 103.4(6)
N20 C11 N2 114.4(6)
N20 C11 C12 103.0(6)
N2 C11 C12 104.7(6)
N19 C12 N1 113.5(6)
N19 C12 C11 103.7(6)
N1 C12 C11 102.5(6)
O4 C13 N23 125.0(7)
O4 C13 N24 126.4(7)
N23 C13 N24 108.5(7)
N23 C14 N22 114.2(6)
O5 C15 N21 127.2(8)
O5 C15 N22 126.7(7)
N21 C15 N22 106.2(7)
N20 C16 N21 112.5(6)
O6 C17 N19 126.1(7)
O6 C17 N20 125.9(7)
N19 C17 N20 107.9(6)
N19 C18 N18 113.0(6)
O1 C19 N18 125.8(7)
O1 C19 N17 125.4(7)
N18 C19 N17 108.8(7)
N16 C20 N17 113.5(6)
O2 C21 N15 126.3(7)
O2 C21 N16 125.5(7)
N15 C21 N16 108.2(6)
N15 C22 N14 114.3(6)
O3 C23 N13 127.0(8)
O3 C23 N14 123.8(8)
N13 C23 N14 109.2(7)
N13 C24 N24 115.9(6)
N9 C25 N11 113.3(6)
O12 C26 N10 125.9(7)
O12 C26 N9 126.1(7)
N10 C26 N9 108.0(7)
N10 C27 N8 114.3(6)
O9 C28 N7 127.3(8)
O9 C28 N8 125.1(7)
N7 C28 N8 107.6(7)
O7 C29 N6 126.1(7)
O7 C29 N5 124.7(8)
N6 C29 N5 109.2(7)
N4 C30 N6 114.3(6)
O8 C31 N4 126.7(8)
O8 C31 N3 126.7(7)
N4 C31 N3 106.6(7)
N3 C32 N2 113.5(6)
O10 C33 N1 126.4(7)
O10 C33 N2 126.5(7)
N1 C33 N2 106.9(7)
N1 C34 N12 114.9(6)
O11 C35 N11 125.7(7)
O11 C35 N12 123.3(7)
N11 C35 N12 111.0(6)
N5 C36 N7 111.7(6)
O15 C41 N25 121.8(9)
O15 C41 C42 125.2(10)
N25 C41 C42 112.9(9)
C41 C42 C43 112.7(8)
C45 C43 C42 115.4(8)
O14 C44 O13 124.4(14)
O14 C44 C45 118.5(12)
O13 C44 C45 117.1(13)
N26 C45 C43 114.4(8)
N26 C45 C44 108.2(8)
C43 C45 C44 111.4(8)
C33 N1 C34 122.0(7)
C33 N1 C12 113.5(6)
C34 N1 C12 124.2(6)
C33 N2 C11 112.1(6)
C33 N2 C32 122.0(6)
C11 N2 C32 123.5(6)
C31 N3 C32 119.9(6)
C31 N3 C10 112.6(6)
C32 N3 C10 122.6(6)
C31 N4 C30 123.3(7)
C31 N4 C9 113.3(6)
C30 N4 C9 122.5(6)
C29 N5 C36 120.1(6)
C29 N5 C7 112.1(6)
C36 N5 C7 127.6(6)
C29 N6 C30 120.9(6)
C29 N6 C8 113.0(6)
C30 N6 C8 125.7(6)
C28 N7 C6 113.5(7)
C28 N7 C36 121.9(7)
C6 N7 C36 124.1(6)
C28 N8 C27 121.0(7)
C28 N8 C5 111.7(6)
C27 N8 C5 123.8(7)
C26 N9 C25 122.9(6)
C26 N9 C3 112.4(6)
C25 N9 C3 122.6(6)
C26 N10 C27 122.6(7)
C26 N10 C4 111.9(6)
C27 N10 C4 123.0(7)
C35 N11 C2 112.4(6)
C35 N11 C25 121.6(6)
C2 N11 C25 125.0(6)
C35 N12 C34 122.5(6)
C35 N12 C1 111.8(6)
C34 N12 C1 125.5(6)
C23 N13 C24 122.5(7)
C23 N13 C6 112.8(6)
C24 N13 C6 121.8(6)
C23 N14 C5 111.6(6)
C23 N14 C22 124.4(7)
C5 N14 C22 121.9(6)
C21 N15 C22 121.3(6)
C21 N15 C4 111.1(6)
C22 N15 C4 123.0(6)
C21 N16 C3 111.6(6)
C21 N16 C20 122.9(6)
C3 N16 C20 123.7(6)
C19 N17 C20 121.9(6)
C19 N17 C2 113.3(6)
C20 N17 C2 124.6(6)
C19 N18 C18 120.5(6)
C19 N18 C1 112.6(6)
C18 N18 C1 125.4(6)
C17 N19 C12 112.0(6)
C17 N19 C18 123.0(6)
C12 N19 C18 121.7(6)
C17 N20 C11 112.4(6)
C17 N20 C16 123.4(6)
C11 N20 C16 122.6(6)
C15 N21 C10 113.9(6)
C15 N21 C16 121.2(7)
C10 N21 C16 122.4(6)
C15 N22 C14 121.0(6)
C15 N22 C9 112.8(6)
C14 N22 C9 122.4(6)
C13 N23 C14 121.1(7)
C13 N23 C8 113.2(6)
C14 N23 C8 125.6(6)
C13 N24 C7 112.8(6)
C13 N24 C24 119.8(7)
C7 N24 C24 127.2(6)

loop_
_geom_bond_atom_site_label_1
_geom_bond_atom_site_label_2
_geom_bond_distance
C1 N18 1.475(10)
C1 C40 1.487(12)
C1 N12 1.513(10)
C1 C2 1.585(11)
C2 N11 1.453(9)
C2 N17 1.463(9)
C2 C39 1.512(10)
C3 N16 1.417(10)
C3 N9 1.449(9)
C3 C4 1.543(10)
C4 N10 1.443(10)
C4 N15 1.460(10)
C5 N14 1.432(10)
C5 N8 1.468(10)
C5 C6 1.568(11)
C6 N7 1.438(10)
C6 N13 1.446(10)
C7 N24 1.444(10)
C7 N5 1.460(9)
C7 C38 1.545(10)
C7 C8 1.581(11)
C8 N23 1.478(10)
C8 N6 1.486(9)
C8 C37 1.514(11)
C9 N4 1.432(10)
C9 N22 1.462(9)
C9 C10 1.568(10)
C10 N21 1.415(10)
C10 N3 1.435(9)
C11 N20 1.452(9)
C11 N2 1.456(10)
C11 C12 1.521(10)
C12 N19 1.445(10)
C12 N1 1.478(10)
C13 O4 1.227(9)
C13 N23 1.366(10)
C13 N24 1.374(10)
C14 N23 1.436(10)
C14 N22 1.446(9)
C15 O5 1.199(10)
C15 N21 1.383(10)
C15 N22 1.392(10)
C16 N20 1.457(9)
C16 N21 1.467(10)
C17 O6 1.225(9)
C17 N19 1.357(9)
C17 N20 1.358(10)
C18 N19 1.450(10)
C18 N18 1.469(10)
C19 O1 1.225(9)
C19 N18 1.350(10)
C19 N17 1.365(10)
C20 N16 1.450(9)
C20 N17 1.460(10)
C21 O2 1.214(9)
C21 N15 1.360(10)
C21 N16 1.401(9)
C22 N15 1.408(9)
C22 N14 1.446(10)
C23 O3 1.234(10)
C23 N13 1.343(10)
C23 N14 1.366(10)
C24 N13 1.426(10)
C24 N24 1.447(10)
C25 N9 1.434(9)
C25 N11 1.456(10)
C26 O12 1.215(9)
C26 N10 1.370(10)
C26 N9 1.371(10)
C27 N10 1.437(10)
C27 N8 1.438(10)
C28 O9 1.202(10)
C28 N7 1.378(9)
C28 N8 1.390(11)
C29 O7 1.209(9)
C29 N6 1.349(10)
C29 N5 1.389(9)
C30 N4 1.416(9)
C30 N6 1.475(10)
C31 O8 1.202(9)
C31 N4 1.386(9)
C31 N3 1.402(10)
C32 N3 1.430(9)
C32 N2 1.461(9)
C33 O10 1.200(9)
C33 N1 1.363(10)
C33 N2 1.390(9)
C34 N1 1.453(9)
C34 N12 1.459(10)
C35 O11 1.247(9)
C35 N11 1.332(9)
C35 N12 1.350(9)
C36 N5 1.453(10)
C36 N7 1.467(10)
C41 O15 1.245(13)
C41 N25 1.325(13)
C41 C42 1.457(14)
C42 C43 1.538(13)
C43 C45 1.505(14)
C44 O14 1.189(16)
C44 O13 1.211(17)
C44 C45 1.538(14)
C45 N26 1.487(12)
